data_8107549
loop_
_publ_author_name
'Zhao, Wen-Ze'
'Tian, Huan'

_publ_section_title
;
 Crystal structure of (E)-2,4-di-tert-butyl-6-(((2-fluorophenyl)imino)
 methyl)phenol, C21H26FNO
;
_journal_issue 4
_journal_name_full 'Zeitschrift f\"ur Kristallographie - New Crystal Structures'
_journal_page_first 747
_journal_page_last 748
_journal_paper_doi 10.1515/ncrs-2023-0184
_journal_volume 238
_journal_year 2023
_chemical_formula_moiety 'C21 H26 F N O'
_chemical_formula_sum 'C21 H26 F N O'
_chemical_formula_weight 327.43
_space_group_crystal_system orthorhombic
_space_group_IT_number 33
_space_group_name_Hall 'P 2c -2n'
_space_group_name_H-M_alt 'P n a 21'
_atom_sites_solution_hydrogens geom
_cell_angle_alpha 90
_cell_angle_beta 90
_cell_angle_gamma 90
_cell_formula_units_Z 4
_cell_length_a 12.329(3)
_cell_length_b 9.048(3)
_cell_length_c 16.881(5)
_cell_measurement_reflns_used 6452
_cell_measurement_temperature 273(2)
_cell_measurement_theta_max 28.30
_cell_measurement_theta_min 2.55
_cell_volume 1883.1(10)
_computing_molecular_graphics 'Olex2 (Dolomanov et al., 2009)'
_computing_publication_material 'Olex2 (Dolomanov et al., 2009)'
_computing_structure_refinement 'ShelXL (Sheldrick, 2015)'
_diffrn_ambient_temperature 273.15
_diffrn_measured_fraction_theta_full 0.994
_diffrn_measured_fraction_theta_max 0.994
_diffrn_measurement_device_type 'Bruker APEX-II CCD'
_diffrn_measurement_method '\f and \w scans'
_diffrn_radiation_type MoK\a
_diffrn_radiation_wavelength 0.71073
_diffrn_reflns_av_R_equivalents 0.0390
_diffrn_reflns_av_unetI/netI 0.0357
_diffrn_reflns_Laue_measured_fraction_full 0.994
_diffrn_reflns_Laue_measured_fraction_max 0.994
_diffrn_reflns_limit_h_max 14
_diffrn_reflns_limit_h_min -13
_diffrn_reflns_limit_k_max 10
_diffrn_reflns_limit_k_min -10
_diffrn_reflns_limit_l_max 20
_diffrn_reflns_limit_l_min -19
_diffrn_reflns_number 13925
_diffrn_reflns_point_group_measured_fraction_full 0.992
_diffrn_reflns_point_group_measured_fraction_max 0.992
_diffrn_reflns_theta_full 24.999
_diffrn_reflns_theta_max 24.999
_diffrn_reflns_theta_min 2.554
_diffrn_standards_number 0
_exptl_absorpt_coefficient_mu 0.077
_exptl_absorpt_correction_type none
_exptl_crystal_density_diffrn 1.155
_exptl_crystal_F_000 704
_exptl_crystal_size_max 0.2
_exptl_crystal_size_mid 0.19
_exptl_crystal_size_min 0.15
_refine_diff_density_max 0.294
_refine_diff_density_min -0.171
_refine_diff_density_rms 0.036
_refine_ls_abs_structure_details
;
 Flack x determined using 1204 quotients [(I+)-(I-)]/[(I+)+(I-)]
 (Parsons, Flack and Wagner, Acta Cryst. B69 (2013) 249-259).
;
_refine_ls_abs_structure_Flack -0.3(4)
_refine_ls_extinction_coef .
_refine_ls_extinction_method none
_refine_ls_goodness_of_fit_ref 1.100
_refine_ls_hydrogen_treatment constr
_refine_ls_matrix_type full
_refine_ls_number_parameters 224
_refine_ls_number_reflns 3287
_refine_ls_number_restraints 1
_refine_ls_restrained_S_all 1.100
_refine_ls_R_factor_all 0.0561
_refine_ls_R_factor_gt 0.0500
_refine_ls_shift/su_max 0.000
_refine_ls_shift/su_mean 0.000
_refine_ls_structure_factor_coef Fsqd
_refine_ls_weighting_details 'w=1/[\s^2^(Fo^2^)+(0.0570P)^2^+0.4681P] where P=(Fo^2^+2Fc^2^)/3'
_refine_ls_weighting_scheme calc
_refine_ls_wR_factor_gt 0.1154
_refine_ls_wR_factor_ref 0.1184
_reflns_Friedel_coverage 0.924
_reflns_Friedel_fraction_full 0.991
_reflns_Friedel_fraction_max 0.991
_reflns_number_gt 2975
_reflns_number_total 3287
_reflns_threshold_expression 'I > 2\s(I)'
_cod_data_source_file suppl_j_ncrs-2023-0184_suppl_001.cif
_cod_data_source_block aa
_cod_original_cell_volume 1883.2(9)
_cod_database_code 8107549
_shelx_space_group_comment
;
The symmetry employed for this shelxl refinement is uniquely defined
by the following loop, which should always be used as a source of
symmetry information in preference to the above space-group names.
They are only intended as comments.
;
_shelx_estimated_absorpt_t_max 0.989
_shelx_estimated_absorpt_t_min 0.985
_olex2_refinement_description
;
1. Fixed Uiso
 At 1.2 times of:
  All C(H) groups
 At 1.5 times of:
  All C(H,H,H) groups, All O(H) groups
2.a Aromatic/amide H refined with riding coordinates:
 C7(H7), C5(H5), C4(H4), C3(H3), C2(H2), C11(H11), C9(H9)
2.b Idealised Me refined as rotating group:
 C15(H15A,H15B,H15C), C21(H21A,H21B,H21C), C20(H20A,H20B,H20C), C19(H19A,H19B,
 H19C), C16(H16A,H16B,H16C), C17(H17A,H17B,H17C)
2.c Idealised tetrahedral OH refined as rotating group:
 O1(H1)
;
_olex2_submission_special_instructions 'No special instructions were received'

loop_
_space_group_symop_operation_xyz
'x, y, z'
'-x, -y, z+1/2'
'-x+1/2, y+1/2, z+1/2'
'x+1/2, -y+1/2, z'

loop_
_atom_site_label
_atom_site_type_symbol
_atom_site_fract_x
_atom_site_fract_y
_atom_site_fract_z
_atom_site_U_iso_or_equiv
_atom_site_adp_type
_atom_site_occupancy
_atom_site_site_symmetry_order
_atom_site_calc_flag
_atom_site_refinement_flags_posn
_atom_site_refinement_flags_adp
_atom_site_refinement_flags_occupancy
_atom_site_disorder_assembly
_atom_site_disorder_group
C1 C 0.5428(3) 0.3509(4) 0.7151(2) 0.0407(9) Uani 1 1 d . . . . .
C2 C 0.6134(3) 0.2829(5) 0.7658(2) 0.0499(10) Uani 1 1 d . . . . .
H2 H 0.6229 0.3175 0.8172 0.060 Uiso 1 1 calc R . . . .
C3 C 0.6701(3) 0.1617(5) 0.7388(3) 0.0526(11) Uani 1 1 d . . . . .
H3 H 0.7185 0.1132 0.7721 0.063 Uiso 1 1 calc R . . . .
C4 C 0.6553(4) 0.1133(5) 0.6637(3) 0.0591(12) Uani 1 1 d . . . . .
H4 H 0.6945 0.0320 0.6458 0.071 Uiso 1 1 calc R . . . .
C5 C 0.5829(3) 0.1823(5) 0.6128(2) 0.0488(10) Uani 1 1 d . . . . .
H5 H 0.5739 0.1473 0.5614 0.059 Uiso 1 1 calc R . . . .
C6 C 0.5237(3) 0.3040(4) 0.6386(2) 0.0309(8) Uani 1 1 d . . . . .
C7 C 0.4005(3) 0.3346(4) 0.5325(2) 0.0331(8) Uani 1 1 d . . . . .
H7 H 0.4132 0.2369 0.5181 0.040 Uiso 1 1 calc R . . . .
C8 C 0.3247(3) 0.4214(4) 0.4860(2) 0.0314(8) Uani 1 1 d . . . . .
C9 C 0.2737(3) 0.3575(4) 0.4208(2) 0.0332(8) Uani 1 1 d . . . . .
H9 H 0.2921 0.2615 0.4065 0.040 Uiso 1 1 calc R . . . .
C10 C 0.1973(3) 0.4313(4) 0.3768(2) 0.0316(8) Uani 1 1 d . . . . .
C11 C 0.1707(3) 0.5743(4) 0.40212(19) 0.0336(8) Uani 1 1 d . . . . .
H11 H 0.1172 0.6247 0.3742 0.040 Uiso 1 1 calc R . . . .
C12 C 0.2186(3) 0.6459(4) 0.46579(19) 0.0300(8) Uani 1 1 d . . . . .
C13 C 0.2984(3) 0.5671(4) 0.50785(17) 0.0279(7) Uani 1 1 d . . . . .
C14 C 0.1847(3) 0.8026(4) 0.4909(2) 0.0395(9) Uani 1 1 d . . . . .
C15 C 0.0951(4) 0.8645(5) 0.4375(3) 0.0573(12) Uani 1 1 d . . . . .
H15A H 0.1215 0.8721 0.3841 0.086 Uiso 1 1 calc GR . . . .
H15B H 0.0741 0.9605 0.4561 0.086 Uiso 1 1 calc GR . . . .
H15C H 0.0336 0.7995 0.4387 0.086 Uiso 1 1 calc GR . . . .
C16 C 0.2829(4) 0.9074(4) 0.4869(3) 0.0630(13) Uani 1 1 d . . . . .
H16A H 0.3394 0.8710 0.5208 0.094 Uiso 1 1 calc GR . . . .
H16B H 0.2615 1.0043 0.5041 0.094 Uiso 1 1 calc GR . . . .
H16C H 0.3090 0.9124 0.4334 0.094 Uiso 1 1 calc GR . . . .
C17 C 0.1394(4) 0.7977(5) 0.5760(2) 0.0558(11) Uani 1 1 d . . . . .
H17A H 0.0734 0.7415 0.5767 0.084 Uiso 1 1 calc GR . . . .
H17B H 0.1251 0.8965 0.5939 0.084 Uiso 1 1 calc GR . . . .
H17C H 0.1916 0.7521 0.6104 0.084 Uiso 1 1 calc GR . . . .
C18 C 0.1390(3) 0.3631(4) 0.3050(2) 0.0391(9) Uani 1 1 d . . . . .
C19 C 0.1923(4) 0.2189(5) 0.2794(3) 0.0565(11) Uani 1 1 d . . . . .
H19A H 0.1882 0.1485 0.3218 0.085 Uiso 1 1 calc GR . . . .
H19B H 0.2670 0.2369 0.2664 0.085 Uiso 1 1 calc GR . . . .
H19C H 0.1554 0.1805 0.2337 0.085 Uiso 1 1 calc GR . . . .
C20 C 0.1421(5) 0.4687(5) 0.2346(3) 0.0661(13) Uani 1 1 d . . . . .
H20A H 0.2159 0.4847 0.2189 0.099 Uiso 1 1 calc GR . . . .
H20B H 0.1098 0.5613 0.2494 0.099 Uiso 1 1 calc GR . . . .
H20C H 0.1023 0.4267 0.1913 0.099 Uiso 1 1 calc GR . . . .
C21 C 0.0208(3) 0.3307(7) 0.3279(3) 0.0727(15) Uani 1 1 d . . . . .
H21A H -0.0168 0.2901 0.2831 0.109 Uiso 1 1 calc GR . . . .
H21B H -0.0139 0.4207 0.3441 0.109 Uiso 1 1 calc GR . . . .
H21C H 0.0193 0.2611 0.3708 0.109 Uiso 1 1 calc GR . . . .
F1 F 0.4880(3) 0.4692(3) 0.74103(17) 0.0840(10) Uani 1 1 d . . . . .
N1 N 0.4504(2) 0.3873(3) 0.59261(16) 0.0330(7) Uani 1 1 d . . . . .
O1 O 0.3485(2) 0.6316(3) 0.57005(14) 0.0382(6) Uani 1 1 d . . . . .
H1 H 0.3892 0.5718 0.5912 0.057 Uiso 1 1 calc GR . . . .

loop_
_atom_site_aniso_label
_atom_site_aniso_U_11
_atom_site_aniso_U_22
_atom_site_aniso_U_33
_atom_site_aniso_U_23
_atom_site_aniso_U_13
_atom_site_aniso_U_12
N1 0.0327(15) 0.0329(15) 0.0333(15) 0.0014(12) -0.0012(13) 0.0037(13)
F1 0.114(2) 0.0731(18) 0.0646(17) -0.0223(15) -0.0209(16) 0.0406(18)
O1 0.0424(15) 0.0336(13) 0.0387(14) -0.0081(12) -0.0118(11) 0.0070(11)
C12 0.0288(18) 0.0323(18) 0.0290(17) 0.0020(15) 0.0043(14) 0.0026(14)
C15 0.074(3) 0.047(2) 0.050(2) -0.003(2) -0.008(2) 0.027(2)
C14 0.049(2) 0.0332(19) 0.036(2) -0.0050(17) -0.0044(16) 0.0117(16)
C13 0.0281(17) 0.0317(18) 0.0239(16) -0.0025(14) 0.0024(13) -0.0034(14)
C8 0.0301(17) 0.0310(18) 0.0330(17) -0.0027(15) 0.0019(15) 0.0001(14)
C7 0.0341(18) 0.0281(17) 0.0371(17) 0.0002(15) -0.0012(15) 0.0046(15)
C6 0.0268(16) 0.0304(18) 0.0355(19) 0.0078(15) 0.0025(14) -0.0002(14)
C5 0.049(2) 0.057(3) 0.041(2) 0.000(2) 0.0022(18) 0.015(2)
C4 0.056(3) 0.064(3) 0.058(3) 0.005(2) 0.004(2) 0.028(2)
C3 0.045(2) 0.062(3) 0.051(3) 0.015(2) -0.0060(19) 0.015(2)
C1 0.043(2) 0.0344(19) 0.045(2) -0.0052(17) -0.0030(17) 0.0070(17)
C2 0.051(2) 0.061(3) 0.038(2) 0.002(2) -0.0155(18) 0.004(2)
C11 0.0300(18) 0.0397(19) 0.0312(18) 0.0033(16) -0.0028(14) 0.0066(15)
C10 0.0293(17) 0.0341(19) 0.0313(17) -0.0029(15) 0.0047(14) 0.0002(14)
C9 0.0352(18) 0.0276(17) 0.0367(18) -0.0075(15) 0.0034(15) 0.0018(15)
C18 0.0373(19) 0.046(2) 0.0344(17) -0.0073(18) -0.0061(15) -0.0001(17)
C21 0.043(2) 0.098(4) 0.077(3) -0.029(3) -0.003(2) -0.016(3)
C20 0.096(4) 0.064(3) 0.038(2) -0.009(2) -0.020(2) 0.006(3)
C19 0.064(3) 0.056(3) 0.050(3) -0.021(2) -0.010(2) -0.001(2)
C16 0.084(3) 0.031(2) 0.074(3) 0.002(2) -0.010(3) 0.002(2)
C17 0.069(3) 0.059(3) 0.040(2) -0.012(2) -0.002(2) 0.027(2)

loop_
_atom_type_symbol
_atom_type_description
_atom_type_scat_dispersion_real
_atom_type_scat_dispersion_imag
_atom_type_scat_source
C C 0.0033 0.0016 'International Tables Vol C Tables 4.2.6.8 and 6.1.1.4'
H H 0.0000 0.0000 'International Tables Vol C Tables 4.2.6.8 and 6.1.1.4'
N N 0.0061 0.0033 'International Tables Vol C Tables 4.2.6.8 and 6.1.1.4'
O O 0.0106 0.0060 'International Tables Vol C Tables 4.2.6.8 and 6.1.1.4'
F F 0.0171 0.0103 'International Tables Vol C Tables 4.2.6.8 and 6.1.1.4'

loop_
_geom_angle_atom_site_label_1
_geom_angle_atom_site_label_2
_geom_angle_atom_site_label_3
_geom_angle
_geom_angle_site_symmetry_1
_geom_angle_site_symmetry_3
C7 N1 C6 123.1(3) . .
C13 O1 H1 109.5 . .
C13 C12 C14 121.2(3) . .
C11 C12 C14 121.9(3) . .
C11 C12 C13 116.9(3) . .
H15A C15 H15B 109.5 . .
H15A C15 H15C 109.5 . .
H15B C15 H15C 109.5 . .
C14 C15 H15A 109.5 . .
C14 C15 H15B 109.5 . .
C14 C15 H15C 109.5 . .
C12 C14 C16 110.0(3) . .
C12 C14 C17 109.2(3) . .
C15 C14 C12 111.8(3) . .
C15 C14 C16 108.5(3) . .
C15 C14 C17 107.3(3) . .
C16 C14 C17 110.0(3) . .
O1 C13 C12 119.5(3) . .
O1 C13 C8 120.3(3) . .
C8 C13 C12 120.2(3) . .
C13 C8 C7 120.9(3) . .
C9 C8 C13 119.5(3) . .
C9 C8 C7 119.5(3) . .
N1 C7 C8 122.5(3) . .
N1 C7 H7 118.8 . .
C8 C7 H7 118.8 . .
C5 C6 N1 125.9(3) . .
C1 C6 N1 117.4(3) . .
C1 C6 C5 116.6(3) . .
C6 C5 H5 120.0 . .
C4 C5 C6 120.0(4) . .
C4 C5 H5 120.0 . .
C5 C4 H4 119.3 . .
C3 C4 C5 121.4(4) . .
C3 C4 H4 119.3 . .
C4 C3 H3 120.0 . .
C4 C3 C2 120.0(4) . .
C2 C3 H3 120.0 . .
F1 C1 C6 117.8(3) . .
F1 C1 C2 118.4(3) . .
C2 C1 C6 123.8(3) . .
C3 C2 H2 120.9 . .
C1 C2 C3 118.2(4) . .
C1 C2 H2 120.9 . .
C12 C11 H11 117.7 . .
C12 C11 C10 124.6(3) . .
C10 C11 H11 117.7 . .
C11 C10 C18 120.1(3) . .
C9 C10 C11 116.4(3) . .
C9 C10 C18 123.4(3) . .
C8 C9 H9 118.8 . .
C10 C9 C8 122.3(3) . .
C10 C9 H9 118.8 . .
C21 C18 C10 108.8(3) . .
C20 C18 C10 110.6(3) . .
C20 C18 C21 109.8(4) . .
C19 C18 C10 111.5(3) . .
C19 C18 C21 108.5(4) . .
C19 C18 C20 107.7(4) . .
C18 C21 H21A 109.5 . .
C18 C21 H21B 109.5 . .
C18 C21 H21C 109.5 . .
H21A C21 H21B 109.5 . .
H21A C21 H21C 109.5 . .
H21B C21 H21C 109.5 . .
C18 C20 H20A 109.5 . .
C18 C20 H20B 109.5 . .
C18 C20 H20C 109.5 . .
H20A C20 H20B 109.5 . .
H20A C20 H20C 109.5 . .
H20B C20 H20C 109.5 . .
C18 C19 H19A 109.5 . .
C18 C19 H19B 109.5 . .
C18 C19 H19C 109.5 . .
H19A C19 H19B 109.5 . .
H19A C19 H19C 109.5 . .
H19B C19 H19C 109.5 . .
C14 C16 H16A 109.5 . .
C14 C16 H16B 109.5 . .
C14 C16 H16C 109.5 . .
H16A C16 H16B 109.5 . .
H16A C16 H16C 109.5 . .
H16B C16 H16C 109.5 . .
C14 C17 H17A 109.5 . .
C14 C17 H17B 109.5 . .
C14 C17 H17C 109.5 . .
H17A C17 H17B 109.5 . .
H17A C17 H17C 109.5 . .
H17B C17 H17C 109.5 . .

loop_
_geom_bond_atom_site_label_1
_geom_bond_atom_site_label_2
_geom_bond_distance
_geom_bond_site_symmetry_2
N1 C7 1.279(4) .
N1 C6 1.410(4) .
F1 C1 1.339(4) .
O1 H1 0.8200 .
O1 C13 1.350(4) .
C12 C14 1.538(5) .
C12 C13 1.407(5) .
C12 C11 1.387(5) .
C15 H15A 0.9600 .
C15 H15B 0.9600 .
C15 H15C 0.9600 .
C15 C14 1.532(6) .
C14 C16 1.539(6) .
C14 C17 1.543(5) .
C13 C8 1.407(5) .
C8 C7 1.452(5) .
C8 C9 1.393(5) .
C7 H7 0.9300 .
C6 C5 1.391(5) .
C6 C1 1.379(5) .
C5 H5 0.9300 .
C5 C4 1.387(6) .
C4 H4 0.9300 .
C4 C3 1.354(6) .
C3 H3 0.9300 .
C3 C2 1.378(6) .
C1 C2 1.368(5) .
C2 H2 0.9300 .
C11 H11 0.9300 .
C11 C10 1.401(5) .
C10 C9 1.372(5) .
C10 C18 1.538(5) .
C9 H9 0.9300 .
C18 C21 1.536(6) .
C18 C20 1.526(6) .
C18 C19 1.524(6) .
C21 H21A 0.9600 .
C21 H21B 0.9600 .
C21 H21C 0.9600 .
C20 H20A 0.9600 .
C20 H20B 0.9600 .
C20 H20C 0.9600 .
C19 H19A 0.9600 .
C19 H19B 0.9600 .
C19 H19C 0.9600 .
C16 H16A 0.9600 .
C16 H16B 0.9600 .
C16 H16C 0.9600 .
C17 H17A 0.9600 .
C17 H17B 0.9600 .
C17 H17C 0.9600 .

loop_
_geom_hbond_atom_site_label_D
_geom_hbond_atom_site_label_H
_geom_hbond_atom_site_label_A
_geom_hbond_distance_DH
_geom_hbond_distance_HA
_geom_hbond_distance_DA
_geom_hbond_angle_DHA
_geom_hbond_site_symmetry_A
O1 H1 N1 0.82 1.83 2.571(4) 149.2 .

loop_
_geom_torsion_atom_site_label_1
_geom_torsion_atom_site_label_2
_geom_torsion_atom_site_label_3
_geom_torsion_atom_site_label_4
_geom_torsion
_geom_torsion_site_symmetry_1
_geom_torsion_site_symmetry_2
_geom_torsion_site_symmetry_3
_geom_torsion_site_symmetry_4
N1 C6 C5 C4 177.8(4) . . . .
N1 C6 C1 F1 2.1(5) . . . .
N1 C6 C1 C2 -178.6(4) . . . .
F1 C1 C2 C3 -179.7(4) . . . .
O1 C13 C8 C7 3.9(5) . . . .
O1 C13 C8 C9 -178.9(3) . . . .
C12 C13 C8 C7 -175.1(3) . . . .
C12 C13 C8 C9 2.1(5) . . . .
C12 C11 C10 C9 2.3(5) . . . .
C12 C11 C10 C18 -179.7(3) . . . .
C14 C12 C13 O1 -1.9(5) . . . .
C14 C12 C13 C8 177.2(3) . . . .
C14 C12 C11 C10 -179.4(3) . . . .
C13 C12 C14 C15 -178.7(3) . . . .
C13 C12 C14 C16 60.7(4) . . . .
C13 C12 C14 C17 -60.2(4) . . . .
C13 C12 C11 C10 -0.8(5) . . . .
C13 C8 C7 N1 -3.3(5) . . . .
C13 C8 C9 C10 -0.6(5) . . . .
C7 N1 C6 C5 25.6(5) . . . .
C7 N1 C6 C1 -157.7(3) . . . .
C7 C8 C9 C10 176.7(3) . . . .
C6 N1 C7 C8 179.6(3) . . . .
C6 C5 C4 C3 0.0(7) . . . .
C6 C1 C2 C3 1.0(6) . . . .
C5 C6 C1 F1 179.1(4) . . . .
C5 C6 C1 C2 -1.6(6) . . . .
C5 C4 C3 C2 -0.7(7) . . . .
C4 C3 C2 C1 0.2(7) . . . .
C1 C6 C5 C4 1.1(6) . . . .
C11 C12 C14 C15 -0.2(5) . . . .
C11 C12 C14 C16 -120.8(4) . . . .
C11 C12 C14 C17 118.4(4) . . . .
C11 C12 C13 O1 179.5(3) . . . .
C11 C12 C13 C8 -1.5(4) . . . .
C11 C10 C9 C8 -1.6(5) . . . .
C11 C10 C18 C21 -69.7(4) . . . .
C11 C10 C18 C20 50.9(5) . . . .
C11 C10 C18 C19 170.7(3) . . . .
C9 C8 C7 N1 179.5(3) . . . .
C9 C10 C18 C21 108.1(4) . . . .
C9 C10 C18 C20 -131.3(4) . . . .
C9 C10 C18 C19 -11.5(5) . . . .
C18 C10 C9 C8 -179.5(3) . . . .
